data_1515208
loop_
_publ_author_name
'Bajwa, Somia E.'
'Storr, Thomas E.'
'Hatcher, Lauren E.'
'Williams, Thomas J.'
'Baumann, Christoph G.'
'Whitwood, Adrian C.'
'Allan, David R.'
'Teat, Simon J.'
'Raithby, Paul R.'
'Fairlamb, Ian J. S.'

_publ_section_title
;
 On the appearance of nitrite anion in [PdX(OAc)L2] and [Pd(X)(C^N)L]
 syntheses (X = OAc or NO2): photocrystallographic identification of
 metastable Pd(\h1-ONO)(C^N)PPh3
;
_journal_issue 5
_journal_name_full 'Chemical Science'
_journal_page_first 1656
_journal_paper_doi 10.1039/c2sc01050j
_journal_volume 3
_journal_year 2012
_chemical_formula_moiety 'C39 H37 Cl2 N2 O6 P Pd'
_chemical_formula_sum 'C39 H37 Cl2 N2 O6 P Pd'
_chemical_formula_weight 837.98
_chemical_name_systematic
;
Nitro-(1-(3,4-dimethoxybenzyl)-6,7-dimethoxyisoquinoline)(triphenylphosphine)
palladium(II)
;
_space_group_IT_number 14
_symmetry_cell_setting monoclinic
_symmetry_space_group_name_Hall '-P 2ybc'
_symmetry_space_group_name_H-M 'P 1 21/c 1'
_atom_sites_solution_hydrogens geom
_atom_sites_solution_primary direct
_atom_sites_solution_secondary difmap
_audit_creation_method SHELXL-97
_cell_angle_alpha 90.00
_cell_angle_beta 104.945(9)
_cell_angle_gamma 90.00
_cell_formula_units_Z 4
_cell_length_a 10.786(8)
_cell_length_b 22.362(17)
_cell_length_c 16.405(12)
_cell_measurement_reflns_used 9888
_cell_measurement_temperature 298(2)
_cell_measurement_theta_max 30.33
_cell_measurement_theta_min 2.91
_cell_volume 3823(5)
_computing_cell_refinement 'Bruker SAINT'
_computing_data_collection 'Bruker APEX2'
_computing_data_reduction 'Bruker SAINT'
_computing_molecular_graphics WINGX
_computing_publication_material 'Bruker SHELXTL'
_computing_structure_refinement 'SHELXL-97 (Sheldrick, 2008)'
_computing_structure_solution 'SHELXS-97 (Sheldrick, 2008)'
_diffrn_ambient_temperature 298(2)
_diffrn_measured_fraction_theta_full 0.933
_diffrn_measured_fraction_theta_max 0.933
_diffrn_measurement_method '\f and \w scans'
_diffrn_radiation_monochromator synchrotron
_diffrn_radiation_source synchrotron
_diffrn_radiation_type synchrotron
_diffrn_radiation_wavelength 0.7749
_diffrn_reflns_av_R_equivalents 0.0518
_diffrn_reflns_av_sigmaI/netI 0.0570
_diffrn_reflns_limit_h_max 15
_diffrn_reflns_limit_h_min -15
_diffrn_reflns_limit_k_max 30
_diffrn_reflns_limit_k_min -31
_diffrn_reflns_limit_l_max 23
_diffrn_reflns_limit_l_min -23
_diffrn_reflns_number 38082
_diffrn_reflns_theta_full 34.54
_diffrn_reflns_theta_max 34.54
_diffrn_reflns_theta_min 2.91
_diffrn_standards_number 0
_exptl_absorpt_coefficient_mu 0.715
_exptl_absorpt_correction_T_max 0.9858
_exptl_absorpt_correction_T_min 0.9320
_exptl_absorpt_correction_type multi-scan
_exptl_absorpt_process_details
;
SADABS V2008-1, Bruker AXS.: Madison, WI, USA, 2008
;
_exptl_crystal_colour Yellow
_exptl_crystal_density_diffrn 1.456
_exptl_crystal_density_method 'not measured'
_exptl_crystal_description Plate
_exptl_crystal_F_000 1712
_exptl_crystal_size_max 0.10
_exptl_crystal_size_mid 0.08
_exptl_crystal_size_min 0.02
_refine_diff_density_max 0.871
_refine_diff_density_min -0.641
_refine_diff_density_rms 0.097
_refine_ls_extinction_method none
_refine_ls_goodness_of_fit_ref 1.004
_refine_ls_hydrogen_treatment constr
_refine_ls_matrix_type full
_refine_ls_number_parameters 477
_refine_ls_number_reflns 11705
_refine_ls_number_restraints 2
_refine_ls_restrained_S_all 1.003
_refine_ls_R_factor_all 0.0618
_refine_ls_R_factor_gt 0.0465
_refine_ls_shift/su_max 0.001
_refine_ls_shift/su_mean 0.000
_refine_ls_structure_factor_coef Fsqd
_refine_ls_weighting_details 'calc w=1/[\s^2^(Fo^2^)+(0.0895P)^2^+0.0000P] where P=(Fo^2^+2Fc^2^)/3'
_refine_ls_weighting_scheme calc
_refine_ls_wR_factor_gt 0.1399
_refine_ls_wR_factor_ref 0.1521
_reflns_number_gt 8664
_reflns_number_total 11705
_reflns_threshold_expression >2sigma(I)
_cod_data_source_file c2sc01050j.txt
_cod_data_source_block 298K
_cod_original_sg_symbol_H-M P2(1)/c
_cod_database_code 1515208

loop_
_symmetry_equiv_pos_as_xyz
'x, y, z'
'-x, y+1/2, -z+1/2'
'-x, -y, -z'
'x, -y-1/2, z-1/2'

loop_
_atom_site_label
_atom_site_type_symbol
_atom_site_fract_x
_atom_site_fract_y
_atom_site_fract_z
_atom_site_U_iso_or_equiv
_atom_site_adp_type
_atom_site_occupancy
_atom_site_symmetry_multiplicity
_atom_site_calc_flag
_atom_site_refinement_flags
_atom_site_disorder_assembly
_atom_site_disorder_group
C1 C -0.1597(3) 0.18733(14) 0.71038(18) 0.0532(6) Uani 1 1 d . . .
H1 H -0.1549 0.1564 0.6734 0.064 Uiso 1 1 calc R . .
C2 C -0.2741(3) 0.21564(14) 0.70204(17) 0.0547(6) Uani 1 1 d . . .
H2 H -0.3461 0.2034 0.6608 0.066 Uiso 1 1 calc R . .
C3 C -0.2828(2) 0.26361(12) 0.75624(17) 0.0477(5) Uani 1 1 d . . .
C4 C -0.4014(3) 0.29339(15) 0.7521(2) 0.0597(7) Uani 1 1 d . . .
H4 H -0.4756 0.2812 0.7129 0.072 Uiso 1 1 calc R . .
C5 C -0.4065(3) 0.33957(16) 0.8054(2) 0.0685(9) Uani 1 1 d . . .
C6 C -0.2925(3) 0.35991(16) 0.8650(2) 0.0630(7) Uani 1 1 d . . .
C7 C -0.1783(3) 0.33027(13) 0.87326(19) 0.0521(6) Uani 1 1 d . . .
H7 H -0.1059 0.3423 0.9143 0.062 Uiso 1 1 calc R . .
C8 C -0.1701(2) 0.28102(11) 0.81928(15) 0.0427(5) Uani 1 1 d . . .
C9 C -0.0560(2) 0.24742(11) 0.82451(15) 0.0419(5) Uani 1 1 d . . .
C10 C 0.0672(2) 0.25689(10) 0.89361(15) 0.0420(5) Uani 1 1 d . . .
H10A H 0.0547 0.2879 0.9320 0.050 Uiso 1 1 calc R . .
H10B H 0.1357 0.2694 0.8689 0.050 Uiso 1 1 calc R . .
C11 C 0.1031(2) 0.19813(10) 0.94130(15) 0.0410(5) Uani 1 1 d . . .
C12 C 0.0849(2) 0.19287(11) 1.02256(15) 0.0428(5) Uani 1 1 d . . .
H12 H 0.0621 0.2263 1.0492 0.051 Uiso 1 1 calc R . .
C13 C 0.1010(2) 0.13755(12) 1.06358(15) 0.0444(5) Uani 1 1 d . . .
C14 C 0.1376(2) 0.08740(11) 1.02337(16) 0.0456(5) Uani 1 1 d . . .
C15 C 0.1563(2) 0.09318(12) 0.94334(16) 0.0463(5) Uani 1 1 d . . .
H15 H 0.1809 0.0599 0.9173 0.056 Uiso 1 1 calc R . .
C16 C 0.1388(2) 0.14876(11) 0.90032(15) 0.0418(5) Uani 1 1 d . A .
C17 C -0.6297(4) 0.3550(3) 0.7437(4) 0.152(3) Uani 1 1 d . . .
H17A H -0.6186 0.3621 0.6883 0.228 Uiso 1 1 calc R . .
H17B H -0.6999 0.3787 0.7517 0.228 Uiso 1 1 calc R . .
H17C H -0.6478 0.3134 0.7496 0.228 Uiso 1 1 calc R . .
C18 C -0.2017(5) 0.4345(2) 0.9667(3) 0.136(3) Uani 1 1 d . . .
H18A H -0.1672 0.4072 1.0121 0.203 Uiso 1 1 calc R . .
H18B H -0.2263 0.4710 0.9890 0.203 Uiso 1 1 calc R . .
H18C H -0.1378 0.4429 0.9369 0.203 Uiso 1 1 calc R . .
C19 C 0.0338(3) 0.17564(14) 1.1811(2) 0.0628(8) Uani 1 1 d . . .
H19A H 0.0936 0.2082 1.1887 0.094 Uiso 1 1 calc R . .
H19B H 0.0237 0.1631 1.2350 0.094 Uiso 1 1 calc R . .
H19C H -0.0476 0.1884 1.1462 0.094 Uiso 1 1 calc R . .
C20 C 0.1788(4) -0.01833(13) 1.0292(2) 0.0708(9) Uani 1 1 d . . .
H20A H 0.1160 -0.0241 0.9764 0.106 Uiso 1 1 calc R . .
H20B H 0.1778 -0.0520 1.0653 0.106 Uiso 1 1 calc R . .
H20C H 0.2623 -0.0146 1.0192 0.106 Uiso 1 1 calc R . .
C21 C 0.3621(2) 0.11768(13) 0.68440(16) 0.0512(6) Uani 1 1 d . . .
C22 C 0.4033(3) 0.06743(17) 0.6495(2) 0.0719(9) Uani 1 1 d . . .
H22 H 0.4121 0.0310 0.6779 0.086 Uiso 1 1 calc R . .
C23 C 0.4316(5) 0.0721(3) 0.5703(3) 0.1008(15) Uani 1 1 d . . .
H23 H 0.4623 0.0389 0.5474 0.121 Uiso 1 1 calc R . .
C24 C 0.4142(4) 0.1251(3) 0.5272(3) 0.1101(19) Uani 1 1 d . . .
H24 H 0.4316 0.1276 0.4746 0.132 Uiso 1 1 calc R . .
C25 C 0.3713(4) 0.1745(2) 0.5611(2) 0.0874(12) Uani 1 1 d . . .
H25 H 0.3591 0.2103 0.5314 0.105 Uiso 1 1 calc R . .
C26 C 0.3461(3) 0.17131(17) 0.6392(2) 0.0655(8) Uani 1 1 d . . .
H26 H 0.3180 0.2052 0.6620 0.079 Uiso 1 1 calc R . .
C27 C 0.4604(3) 0.15229(10) 0.85644(17) 0.0453(5) Uani 1 1 d . . .
C28 C 0.4486(3) 0.18986(15) 0.9209(2) 0.0662(8) Uani 1 1 d . . .
H28 H 0.3679 0.1982 0.9284 0.079 Uiso 1 1 calc R . .
C29 C 0.5574(3) 0.21532(18) 0.9746(2) 0.0824(11) Uani 1 1 d . . .
H29 H 0.5480 0.2409 1.0174 0.099 Uiso 1 1 calc R . .
C30 C 0.6782(3) 0.20338(15) 0.9656(2) 0.0658(8) Uani 1 1 d . . .
H30 H 0.7500 0.2206 1.0020 0.079 Uiso 1 1 calc R . .
C31 C 0.6915(3) 0.16598(13) 0.9026(2) 0.0587(7) Uani 1 1 d . . .
H31 H 0.7730 0.1574 0.8964 0.070 Uiso 1 1 calc R . .
C32 C 0.5841(3) 0.14050(13) 0.8474(2) 0.0538(6) Uani 1 1 d . . .
H32 H 0.5945 0.1155 0.8043 0.065 Uiso 1 1 calc R . .
C33 C 0.3324(3) 0.03696(11) 0.81667(17) 0.0477(5) Uani 1 1 d . . .
C34 C 0.4355(3) 0.01311(14) 0.8754(2) 0.0654(8) Uani 1 1 d . . .
H34 H 0.5056 0.0370 0.9003 0.079 Uiso 1 1 calc R . .
C35 C 0.4342(4) -0.04736(16) 0.8977(3) 0.0827(11) Uani 1 1 d . . .
H35 H 0.5040 -0.0632 0.9375 0.099 Uiso 1 1 calc R . .
C36 C 0.3349(5) -0.08276(16) 0.8629(3) 0.0831(11) Uani 1 1 d . . .
H36 H 0.3350 -0.1226 0.8792 0.100 Uiso 1 1 calc R . .
C37 C 0.2322(4) -0.05990(15) 0.8026(3) 0.0835(11) Uani 1 1 d . . .
H37 H 0.1632 -0.0845 0.7779 0.100 Uiso 1 1 calc R . .
C38 C 0.2310(3) -0.00014(13) 0.7783(2) 0.0649(8) Uani 1 1 d . . .
H38 H 0.1625 0.0148 0.7366 0.078 Uiso 1 1 calc R . .
C40 C -0.1259(4) -0.0060(2) 0.7280(3) 0.0974(14) Uani 1 1 d . . .
H40A H -0.1061 -0.0272 0.7813 0.117 Uiso 1 1 calc R . .
H40B H -0.0620 0.0252 0.7318 0.117 Uiso 1 1 calc R . .
N2 N -0.0518(2) 0.20271(10) 0.77104(13) 0.0456(4) Uani 1 1 d . A .
O3 O -0.5124(2) 0.37139(16) 0.8069(2) 0.1071(11) Uani 1 1 d . . .
O4 O -0.3113(3) 0.40822(13) 0.91021(18) 0.0924(9) Uani 1 1 d . . .
O5 O 0.0807(2) 0.12705(8) 1.14179(12) 0.0556(5) Uani 1 1 d . . .
O6 O 0.1493(2) 0.03493(8) 1.06883(13) 0.0623(5) Uani 1 1 d . . .
P1 P 0.32023(6) 0.11632(3) 0.78565(4) 0.04194(14) Uani 1 1 d . A .
Cl41 Cl -0.11652(16) -0.05549(7) 0.64783(9) 0.1237(5) Uani 1 1 d . . .
Cl42 Cl -0.27402(16) 0.02623(8) 0.71164(14) 0.1529(7) Uani 1 1 d . . .
Pd1 Pd 0.123609(17) 0.157304(9) 0.776016(11) 0.04240(8) Uani 1 1 d . . .
N1 N 0.0496(4) 0.1366(2) 0.5907(3) 0.0702(13) Uani 0.760(8) 1 d P A 1
O1 O 0.0806(3) 0.17853(15) 0.6428(2) 0.0566(10) Uani 0.760(8) 1 d P A 1
O2 O 0.0492(8) 0.08559(19) 0.6205(4) 0.080(2) Uani 0.760(8) 1 d P A 1
O1A O 0.0315(11) 0.1783(5) 0.5899(8) 0.068(3) Uiso 0.240(8) 1 d PD A 2
O2A O 0.051(5) 0.0874(11) 0.625(3) 0.154(14) Uiso 0.240(8) 1 d PD A 2
N1A N 0.0613(9) 0.1401(5) 0.6410(7) 0.044(3) Uiso 0.240(8) 1 d PD A 2

loop_
_atom_site_aniso_label
_atom_site_aniso_U_11
_atom_site_aniso_U_22
_atom_site_aniso_U_33
_atom_site_aniso_U_23
_atom_site_aniso_U_13
_atom_site_aniso_U_12
C1 0.0476(14) 0.0646(17) 0.0452(14) -0.0044(12) 0.0080(11) 0.0019(12)
C2 0.0404(13) 0.0723(18) 0.0466(14) 0.0045(12) 0.0024(10) 0.0000(12)
C3 0.0372(11) 0.0567(14) 0.0471(13) 0.0099(11) 0.0072(10) 0.0028(10)
C4 0.0362(13) 0.0774(19) 0.0606(17) 0.0080(15) 0.0034(11) 0.0068(12)
C5 0.0412(15) 0.087(2) 0.073(2) -0.0019(16) 0.0079(14) 0.0184(14)
C6 0.0526(16) 0.0727(18) 0.0602(18) -0.0008(15) 0.0080(13) 0.0187(14)
C7 0.0450(13) 0.0556(14) 0.0535(16) 0.0063(12) 0.0088(11) 0.0097(11)
C8 0.0365(11) 0.0487(12) 0.0416(12) 0.0093(10) 0.0080(9) 0.0025(9)
C9 0.0357(11) 0.0483(12) 0.0415(12) 0.0105(9) 0.0093(9) 0.0029(9)
C10 0.0366(11) 0.0432(11) 0.0446(12) 0.0063(9) 0.0072(9) 0.0024(8)
C11 0.0372(11) 0.0445(11) 0.0397(11) 0.0029(9) 0.0072(9) 0.0036(9)
C12 0.0430(12) 0.0450(12) 0.0389(12) -0.0019(9) 0.0078(9) 0.0041(9)
C13 0.0461(13) 0.0498(12) 0.0372(12) 0.0028(10) 0.0102(10) 0.0046(10)
C14 0.0493(13) 0.0438(12) 0.0440(13) 0.0053(10) 0.0127(10) 0.0063(10)
C15 0.0482(13) 0.0471(12) 0.0450(13) -0.0005(10) 0.0144(10) 0.0081(10)
C16 0.0389(11) 0.0492(12) 0.0368(12) 0.0015(9) 0.0085(9) 0.0042(9)
C17 0.046(2) 0.204(7) 0.179(6) -0.074(5) -0.017(3) 0.044(3)
C18 0.102(4) 0.151(5) 0.118(4) -0.078(4) -0.035(3) 0.059(3)
C19 0.081(2) 0.0628(16) 0.0526(16) 0.0011(13) 0.0307(15) 0.0115(15)
C20 0.087(2) 0.0448(14) 0.086(2) 0.0097(15) 0.0314(19) 0.0161(14)
C21 0.0420(13) 0.0700(17) 0.0415(13) -0.0064(12) 0.0106(10) -0.0049(11)
C22 0.075(2) 0.086(2) 0.0596(19) -0.0183(17) 0.0271(16) -0.0031(17)
C23 0.097(3) 0.145(4) 0.071(3) -0.037(3) 0.040(2) -0.013(3)
C24 0.087(3) 0.199(6) 0.049(2) 0.000(3) 0.026(2) -0.048(3)
C25 0.069(2) 0.136(4) 0.057(2) 0.020(2) 0.0172(17) -0.023(2)
C26 0.0556(17) 0.086(2) 0.0547(17) 0.0073(15) 0.0139(14) -0.0132(15)
C27 0.0415(12) 0.0459(12) 0.0462(13) 0.0000(10) 0.0072(10) 0.0011(9)
C28 0.0476(15) 0.076(2) 0.071(2) -0.0258(16) 0.0084(14) 0.0027(14)
C29 0.062(2) 0.097(3) 0.079(2) -0.040(2) 0.0019(17) -0.0002(18)
C30 0.0514(16) 0.0680(18) 0.068(2) -0.0044(15) -0.0026(14) -0.0075(13)
C31 0.0438(14) 0.0600(16) 0.0687(19) 0.0141(13) 0.0079(13) 0.0005(11)
C32 0.0469(14) 0.0551(14) 0.0594(17) -0.0001(13) 0.0138(12) -0.0019(11)
C33 0.0494(13) 0.0464(12) 0.0499(14) -0.0030(10) 0.0174(11) 0.0025(10)
C34 0.0657(18) 0.0548(16) 0.070(2) 0.0028(14) 0.0069(15) 0.0075(13)
C35 0.102(3) 0.0571(19) 0.084(3) 0.0081(17) 0.014(2) 0.0221(19)
C36 0.120(3) 0.0489(17) 0.085(3) -0.0025(17) 0.034(2) 0.0046(19)
C37 0.100(3) 0.0520(17) 0.100(3) -0.0126(18) 0.028(2) -0.0168(18)
C38 0.0638(18) 0.0539(16) 0.076(2) -0.0080(14) 0.0155(15) -0.0052(14)
C40 0.086(3) 0.097(3) 0.112(4) 0.022(2) 0.030(3) 0.002(2)
N2 0.0386(10) 0.0570(12) 0.0400(10) 0.0034(9) 0.0081(8) 0.0051(8)
O3 0.0489(13) 0.137(3) 0.122(2) -0.034(2) -0.0014(14) 0.0407(16)
O4 0.0683(15) 0.108(2) 0.0885(18) -0.0318(16) -0.0020(13) 0.0395(14)
O5 0.0769(13) 0.0516(10) 0.0422(10) 0.0049(8) 0.0221(9) 0.0107(9)
O6 0.0888(15) 0.0474(10) 0.0561(12) 0.0120(9) 0.0282(11) 0.0161(10)
P1 0.0396(3) 0.0465(3) 0.0399(3) -0.0033(2) 0.0106(2) 0.0009(2)
Cl41 0.1434(12) 0.1239(10) 0.1097(10) 0.0260(8) 0.0433(9) 0.0227(9)
Cl42 0.1168(11) 0.1419(13) 0.2104(19) 0.0316(12) 0.0606(12) 0.0420(10)
Pd1 0.03864(11) 0.05235(13) 0.03580(11) 0.00137(7) 0.00886(7) 0.00501(7)
N1 0.057(2) 0.091(3) 0.056(3) 0.005(2) 0.0016(16) -0.004(2)
O1 0.0589(17) 0.064(2) 0.0480(18) 0.0057(12) 0.0159(13) 0.0065(13)
O2 0.104(3) 0.0561(19) 0.061(2) -0.0094(14) -0.0151(18) -0.0108(16)

loop_
_atom_type_symbol
_atom_type_description
_atom_type_scat_dispersion_real
_atom_type_scat_dispersion_imag
_atom_type_scat_source
C C 0.0033 0.0016 'International Tables Vol C Tables 4.2.6.8 and 6.1.1.4'
H H 0.0000 0.0000 'International Tables Vol C Tables 4.2.6.8 and 6.1.1.4'
N N 0.0061 0.0033 'International Tables Vol C Tables 4.2.6.8 and 6.1.1.4'
O O 0.0106 0.0060 'International Tables Vol C Tables 4.2.6.8 and 6.1.1.4'
P P 0.1023 0.0942 'International Tables Vol C Tables 4.2.6.8 and 6.1.1.4'
Cl Cl 0.1484 0.1585 'International Tables Vol C Tables 4.2.6.8 and 6.1.1.4'
Pd Pd -0.9988 1.0072 'International Tables Vol C Tables 4.2.6.8 and 6.1.1.4'

loop_
_geom_angle_atom_site_label_1
_geom_angle_atom_site_label_2
_geom_angle_atom_site_label_3
_geom_angle
C2 C1 N2 122.4(3)
C2 C1 H1 118.8
N2 C1 H1 118.8
C1 C2 C3 119.7(3)
C1 C2 H2 120.1
C3 C2 H2 120.1
C2 C3 C4 122.0(2)
C2 C3 C8 118.6(2)
C4 C3 C8 119.4(3)
C5 C4 C3 120.5(3)
C5 C4 H4 119.8
C3 C4 H4 119.8
O3 C5 C4 125.8(3)
O3 C5 C6 113.6(3)
C4 C5 C6 120.6(3)
O4 C6 C7 126.0(3)
O4 C6 C5 113.8(3)
C7 C6 C5 120.2(3)
C6 C7 C8 120.5(3)
C6 C7 H7 119.7
C8 C7 H7 119.7
C9 C8 C7 124.0(2)
C9 C8 C3 117.3(2)
C7 C8 C3 118.6(2)
N2 C9 C8 122.0(2)
N2 C9 C10 114.9(2)
C8 C9 C10 123.1(2)
C9 C10 C11 108.58(19)
C9 C10 H10A 110.0
C11 C10 H10A 110.0
C9 C10 H10B 110.0
C11 C10 H10B 110.0
H10A C10 H10B 108.4
C16 C11 C12 121.0(2)
C16 C11 C10 119.9(2)
C12 C11 C10 118.7(2)
C13 C12 C11 120.1(2)
C13 C12 H12 119.9
C11 C12 H12 119.9
O5 C13 C12 124.8(2)
O5 C13 C14 115.6(2)
C12 C13 C14 119.6(2)
O6 C14 C15 125.2(2)
O6 C14 C13 115.0(2)
C15 C14 C13 119.8(2)
C14 C15 C16 121.3(2)
C14 C15 H15 119.3
C16 C15 H15 119.3
C11 C16 C15 118.1(2)
C11 C16 Pd1 116.88(17)
C15 C16 Pd1 123.58(18)
O3 C17 H17A 109.5
O3 C17 H17B 109.5
H17A C17 H17B 109.5
O3 C17 H17C 109.5
H17A C17 H17C 109.5
H17B C17 H17C 109.5
O4 C18 H18A 109.5
O4 C18 H18B 109.5
H18A C18 H18B 109.5
O4 C18 H18C 109.5
H18A C18 H18C 109.5
H18B C18 H18C 109.5
O5 C19 H19A 109.5
O5 C19 H19B 109.5
H19A C19 H19B 109.5
O5 C19 H19C 109.5
H19A C19 H19C 109.5
H19B C19 H19C 109.5
O6 C20 H20A 109.5
O6 C20 H20B 109.5
H20A C20 H20B 109.5
O6 C20 H20C 109.5
H20A C20 H20C 109.5
H20B C20 H20C 109.5
C22 C21 C26 119.1(3)
C22 C21 P1 122.8(3)
C26 C21 P1 118.0(2)
C21 C22 C23 119.2(4)
C21 C22 H22 120.4
C23 C22 H22 120.4
C24 C23 C22 120.4(4)
C24 C23 H23 119.8
C22 C23 H23 119.8
C23 C24 C25 120.2(4)
C23 C24 H24 119.9
C25 C24 H24 119.9
C24 C25 C26 120.4(4)
C24 C25 H25 119.8
C26 C25 H25 119.8
C25 C26 C21 120.7(4)
C25 C26 H26 119.7
C21 C26 H26 119.7
C28 C27 C32 118.2(3)
C28 C27 P1 121.8(2)
C32 C27 P1 120.0(2)
C27 C28 C29 120.3(3)
C27 C28 H28 119.9
C29 C28 H28 119.9
C30 C29 C28 121.2(3)
C30 C29 H29 119.4
C28 C29 H29 119.4
C31 C30 C29 119.2(3)
C31 C30 H30 120.4
C29 C30 H30 120.4
C30 C31 C32 120.7(3)
C30 C31 H31 119.7
C32 C31 H31 119.7
C31 C32 C27 120.5(3)
C31 C32 H32 119.8
C27 C32 H32 119.8
C34 C33 C38 119.0(3)
C34 C33 P1 123.6(2)
C38 C33 P1 117.4(2)
C33 C34 C35 119.7(3)
C33 C34 H34 120.2
C35 C34 H34 120.2
C36 C35 C34 121.4(4)
C36 C35 H35 119.3
C34 C35 H35 119.3
C35 C36 C37 119.6(3)
C35 C36 H36 120.2
C37 C36 H36 120.2
C36 C37 C38 120.4(4)
C36 C37 H37 119.8
C38 C37 H37 119.8
C33 C38 C37 119.7(3)
C33 C38 H38 120.1
C37 C38 H38 120.1
Cl42 C40 Cl41 112.5(3)
Cl42 C40 H40A 109.1
Cl41 C40 H40A 109.1
Cl42 C40 H40B 109.1
Cl41 C40 H40B 109.1
H40A C40 H40B 107.8
C9 N2 C1 119.9(2)
C9 N2 Pd1 120.73(16)
C1 N2 Pd1 119.29(19)
C5 O3 C17 115.9(3)
C6 O4 C18 117.9(3)
C13 O5 C19 117.0(2)
C14 O6 C20 117.5(2)
C21 P1 C27 102.18(13)
C21 P1 C33 104.48(13)
C27 P1 C33 105.01(12)
C21 P1 Pd1 111.94(9)
C27 P1 Pd1 117.86(10)
C33 P1 Pd1 113.92(9)
C16 Pd1 N2 85.61(9)
C16 Pd1 O1 169.52(10)
N2 Pd1 O1 84.25(9)
C16 Pd1 N1A 159.6(3)
N2 Pd1 N1A 90.4(3)
O1 Pd1 N1A 23.5(3)
C16 Pd1 P1 93.46(7)
N2 Pd1 P1 174.99(6)
O1 Pd1 P1 96.40(8)
N1A Pd1 P1 92.1(2)
O2 N1 O1 116.4(5)
N1 O1 Pd1 118.3(3)
O1A N1A O2A 124(2)
O1A N1A Pd1 123.4(11)
O2A N1A Pd1 112(2)

loop_
_geom_bond_atom_site_label_1
_geom_bond_atom_site_label_2
_geom_bond_distance
C1 C2 1.362(4)
C1 N2 1.366(4)
C1 H1 0.9300
C2 C3 1.412(4)
C2 H2 0.9300
C3 C4 1.428(4)
C3 C8 1.432(3)
C4 C5 1.363(5)
C4 H4 0.9300
C5 O3 1.351(4)
C5 C6 1.434(5)
C6 O4 1.354(4)
C6 C7 1.374(4)
C7 C8 1.430(4)
C7 H7 0.9300
C8 C9 1.425(3)
C9 N2 1.338(3)
C9 C10 1.523(3)
C10 C11 1.527(3)
C10 H10A 0.9700
C10 H10B 0.9700
C11 C16 1.397(3)
C11 C12 1.401(3)
C12 C13 1.398(4)
C12 H12 0.9300
C13 O5 1.376(3)
C13 C14 1.408(4)
C14 O6 1.378(3)
C14 C15 1.385(4)
C15 C16 1.418(4)
C15 H15 0.9300
C16 Pd1 2.012(3)
C17 O3 1.461(5)
C17 H17A 0.9600
C17 H17B 0.9600
C17 H17C 0.9600
C18 O4 1.426(5)
C18 H18A 0.9600
C18 H18B 0.9600
C18 H18C 0.9600
C19 O5 1.422(4)
C19 H19A 0.9600
C19 H19B 0.9600
C19 H19C 0.9600
C20 O6 1.432(4)
C20 H20A 0.9600
C20 H20B 0.9600
C20 H20C 0.9600
C21 C22 1.385(4)
C21 C26 1.397(5)
C21 P1 1.831(3)
C22 C23 1.413(5)
C22 H22 0.9300
C23 C24 1.369(8)
C23 H23 0.9300
C24 C25 1.370(8)
C24 H24 0.9300
C25 C26 1.378(5)
C25 H25 0.9300
C26 H26 0.9300
C27 C28 1.381(4)
C27 C32 1.405(4)
C27 P1 1.837(3)
C28 C29 1.395(4)
C28 H28 0.9300
C29 C30 1.375(5)
C29 H29 0.9300
C30 C31 1.366(5)
C30 H30 0.9300
C31 C32 1.395(4)
C31 H31 0.9300
C32 H32 0.9300
C33 C34 1.378(4)
C33 C38 1.388(4)
C33 P1 1.842(3)
C34 C35 1.402(5)
C34 H34 0.9300
C35 C36 1.336(6)
C35 H35 0.9300
C36 C37 1.379(6)
C36 H36 0.9300
C37 C38 1.393(5)
C37 H37 0.9300
C38 H38 0.9300
C40 Cl42 1.710(4)
C40 Cl41 1.742(5)
C40 H40A 0.9700
C40 H40B 0.9700
N2 Pd1 2.130(2)
P1 Pd1 2.2780(16)
Pd1 O1 2.167(3)
Pd1 N1A 2.177(12)
N1 O2 1.243(8)
N1 O1 1.254(7)
O1A N1A 1.182(15)
O2A N1A 1.206(18)

loop_
_geom_torsion_atom_site_label_1
_geom_torsion_atom_site_label_2
_geom_torsion_atom_site_label_3
_geom_torsion_atom_site_label_4
_geom_torsion
N2 C1 C2 C3 1.4(4)
C1 C2 C3 C4 -177.7(3)
C1 C2 C3 C8 -0.3(4)
C2 C3 C4 C5 -180.0(3)
C8 C3 C4 C5 2.6(4)
C3 C4 C5 O3 179.3(4)
C3 C4 C5 C6 1.4(5)
O3 C5 C6 O4 -1.7(5)
C4 C5 C6 O4 176.4(4)
O3 C5 C6 C7 177.2(3)
C4 C5 C6 C7 -4.6(6)
O4 C6 C7 C8 -177.6(3)
C5 C6 C7 C8 3.6(5)
C6 C7 C8 C9 -179.0(3)
C6 C7 C8 C3 0.5(4)
C2 C3 C8 C9 -1.5(3)
C4 C3 C8 C9 175.9(2)
C2 C3 C8 C7 178.9(2)
C4 C3 C8 C7 -3.6(4)
C7 C8 C9 N2 -178.1(2)
C3 C8 C9 N2 2.4(3)
C7 C8 C9 C10 5.6(4)
C3 C8 C9 C10 -173.9(2)
N2 C9 C10 C11 -55.4(3)
C8 C9 C10 C11 121.2(2)
C9 C10 C11 C16 66.3(3)
C9 C10 C11 C12 -106.3(3)
C16 C11 C12 C13 -0.8(4)
C10 C11 C12 C13 171.8(2)
C11 C12 C13 O5 -177.4(2)
C11 C12 C13 C14 1.1(4)
O5 C13 C14 O6 -0.7(3)
C12 C13 C14 O6 -179.3(2)
O5 C13 C14 C15 178.1(2)
C12 C13 C14 C15 -0.5(4)
O6 C14 C15 C16 178.3(3)
C13 C14 C15 C16 -0.3(4)
C12 C11 C16 C15 -0.1(4)
C10 C11 C16 C15 -172.5(2)
C12 C11 C16 Pd1 166.75(18)
C10 C11 C16 Pd1 -5.7(3)
C14 C15 C16 C11 0.6(4)
C14 C15 C16 Pd1 -165.3(2)
C26 C21 C22 C23 1.9(5)
P1 C21 C22 C23 178.9(3)
C21 C22 C23 C24 -2.3(6)
C22 C23 C24 C25 1.2(7)
C23 C24 C25 C26 0.4(7)
C24 C25 C26 C21 -0.9(6)
C22 C21 C26 C25 -0.3(5)
P1 C21 C26 C25 -177.5(3)
C32 C27 C28 C29 0.4(5)
P1 C27 C28 C29 178.5(3)
C27 C28 C29 C30 -0.7(6)
C28 C29 C30 C31 0.2(6)
C29 C30 C31 C32 0.6(5)
C30 C31 C32 C27 -0.8(5)
C28 C27 C32 C31 0.4(4)
P1 C27 C32 C31 -177.8(2)
C38 C33 C34 C35 -2.3(5)
P1 C33 C34 C35 177.4(3)
C33 C34 C35 C36 0.2(6)
C34 C35 C36 C37 1.2(7)
C35 C36 C37 C38 -0.5(6)
C34 C33 C38 C37 3.0(5)
P1 C33 C38 C37 -176.8(3)
C36 C37 C38 C33 -1.6(6)
C8 C9 N2 C1 -1.4(4)
C10 C9 N2 C1 175.2(2)
C8 C9 N2 Pd1 176.03(17)
C10 C9 N2 Pd1 -7.3(3)
C2 C1 N2 C9 -0.6(4)
C2 C1 N2 Pd1 -178.1(2)
C4 C5 O3 C17 -1.8(7)
C6 C5 O3 C17 176.3(5)
C7 C6 O4 C18 5.7(6)
C5 C6 O4 C18 -175.4(4)
C12 C13 O5 C19 3.4(4)
C14 C13 O5 C19 -175.1(3)
C15 C14 O6 C20 -2.3(4)
C13 C14 O6 C20 176.3(3)
C22 C21 P1 C27 104.3(3)
C26 C21 P1 C27 -78.6(2)
C22 C21 P1 C33 -4.9(3)
C26 C21 P1 C33 172.1(2)
C22 C21 P1 Pd1 -128.7(2)
C26 C21 P1 Pd1 48.4(2)
C28 C27 P1 C21 143.3(3)
C32 C27 P1 C21 -38.6(3)
C28 C27 P1 C33 -107.9(3)
C32 C27 P1 C33 70.2(2)
C28 C27 P1 Pd1 20.2(3)
C32 C27 P1 Pd1 -161.72(19)
C34 C33 P1 C21 101.4(3)
C38 C33 P1 C21 -78.9(2)
C34 C33 P1 C27 -5.7(3)
C38 C33 P1 C27 174.0(2)
C34 C33 P1 Pd1 -136.1(2)
C38 C33 P1 Pd1 43.6(2)
C11 C16 Pd1 N2 -40.53(19)
C15 C16 Pd1 N2 125.5(2)
C11 C16 Pd1 O1 -25.8(7)
C15 C16 Pd1 O1 140.3(6)
C11 C16 Pd1 N1A -119.8(8)
C15 C16 Pd1 N1A 46.2(8)
C11 C16 Pd1 P1 134.53(19)
C15 C16 Pd1 P1 -59.4(2)
C9 N2 Pd1 C16 50.39(19)
C1 N2 Pd1 C16 -132.1(2)
C9 N2 Pd1 O1 -126.9(2)
C1 N2 Pd1 O1 50.5(2)
C9 N2 Pd1 N1A -149.6(3)
C1 N2 Pd1 N1A 27.9(4)
C9 N2 Pd1 P1 -29.1(8)
C1 N2 Pd1 P1 148.3(6)
C21 P1 Pd1 C16 -176.16(12)
C27 P1 Pd1 C16 -58.13(13)
C33 P1 Pd1 C16 65.57(12)
C21 P1 Pd1 N2 -97.0(7)
C27 P1 Pd1 N2 21.1(7)
C33 P1 Pd1 N2 144.8(7)
C21 P1 Pd1 O1 0.30(14)
C27 P1 Pd1 O1 118.33(14)
C33 P1 Pd1 O1 -117.97(13)
C21 P1 Pd1 N1A 23.4(3)
C27 P1 Pd1 N1A 141.5(3)
C33 P1 Pd1 N1A -94.8(3)
O2 N1 O1 Pd1 -1.6(6)
C16 Pd1 O1 N1 -124.8(6)
N2 Pd1 O1 N1 -110.0(3)
N1A Pd1 O1 N1 -5.5(7)
P1 Pd1 O1 N1 75.0(3)
C16 Pd1 N1A O1A 135.7(9)
N2 Pd1 N1A O1A 57.2(9)
O1 Pd1 N1A O1A -17.2(7)
P1 Pd1 N1A O1A -118.5(9)
C16 Pd1 N1A O2A -39(3)
N2 Pd1 N1A O2A -117(3)
O1 Pd1 N1A O2A 168(3)
P1 Pd1 N1A O2A 67(3)
